data_4085191
loop_
_publ_author_name
'Liu, Guifeng'
'Yan, Hong'

_publ_section_title
;
 Metal-Induced B--H Activation in Three-Component Reactions: 16-Electron
 Complex CpCo(S2C2B10H10), Ethyl Diazoacetate, and Alkynes
;
_journal_issue 3
_journal_name_full Organometallics
_journal_page_first 591
_journal_paper_doi 10.1021/om501016w
_journal_volume 34
_journal_year 2015
_chemical_formula_moiety 'C23 H33 B10 Co O4 S2'
_chemical_formula_sum 'C23 H33 B10 Co O4 S2'
_chemical_formula_weight 604.64
_chemical_name_systematic
; 
 ? 
;
_space_group_IT_number 2
_symmetry_cell_setting triclinic
_symmetry_space_group_name_Hall '-P 1'
_symmetry_space_group_name_H-M 'P -1'
_atom_sites_solution_hydrogens geom
_atom_sites_solution_primary direct
_atom_sites_solution_secondary difmap
_audit_creation_method SHELXL-97
_cell_angle_alpha 81.937(2)
_cell_angle_beta 84.3430(10)
_cell_angle_gamma 77.912(2)
_cell_formula_units_Z 4
_cell_length_a 11.8798(12)
_cell_length_b 12.6092(13)
_cell_length_c 20.683(2)
_cell_measurement_reflns_used 4287
_cell_measurement_temperature 296(2)
_cell_measurement_theta_max 24.31
_cell_measurement_theta_min 2.24
_cell_volume 2991.9(5)
_computing_cell_refinement 'Bruker SMART'
_computing_data_collection 'Bruker SMART'
_computing_data_reduction 'Bruker SAINT'
_computing_molecular_graphics 'Bruker SHELXTL'
_computing_publication_material 'Bruker SHELXTL'
_computing_structure_refinement 'SHELXL-97 (Sheldrick, 1997)'
_computing_structure_solution 'SHELXS-97 (Sheldrick, 1990)'
_diffrn_ambient_temperature 296(2)
_diffrn_measured_fraction_theta_full 0.979
_diffrn_measured_fraction_theta_max 0.979
_diffrn_measurement_device_type 'CCD area detector'
_diffrn_measurement_method 'phi and omega scans'
_diffrn_radiation_monochromator graphite
_diffrn_radiation_source 'fine-focus sealed tube'
_diffrn_radiation_type MoK\a
_diffrn_radiation_wavelength 0.71073
_diffrn_reflns_av_R_equivalents 0.0416
_diffrn_reflns_av_sigmaI/netI 0.0734
_diffrn_reflns_limit_h_max 14
_diffrn_reflns_limit_h_min -14
_diffrn_reflns_limit_k_max 15
_diffrn_reflns_limit_k_min -11
_diffrn_reflns_limit_l_max 25
_diffrn_reflns_limit_l_min -25
_diffrn_reflns_number 16421
_diffrn_reflns_theta_full 26.00
_diffrn_reflns_theta_max 26.00
_diffrn_reflns_theta_min 1.66
_exptl_absorpt_coefficient_mu 0.743
_exptl_absorpt_correction_T_max 0.8537
_exptl_absorpt_correction_T_min 0.8190
_exptl_absorpt_correction_type multi-scan
_exptl_absorpt_process_details 'SADABS; Bruker, 2000'
_exptl_crystal_colour blue
_exptl_crystal_density_diffrn 1.342
_exptl_crystal_density_method 'not measured'
_exptl_crystal_description block
_exptl_crystal_F_000 1248
_exptl_crystal_size_max 0.28
_exptl_crystal_size_mid 0.24
_exptl_crystal_size_min 0.22
_refine_diff_density_max 0.592
_refine_diff_density_min -0.361
_refine_diff_density_rms 0.055
_refine_ls_extinction_method none
_refine_ls_goodness_of_fit_ref 0.861
_refine_ls_hydrogen_treatment constr
_refine_ls_matrix_type full
_refine_ls_number_parameters 725
_refine_ls_number_reflns 11521
_refine_ls_number_restraints 0
_refine_ls_restrained_S_all 0.861
_refine_ls_R_factor_all 0.0739
_refine_ls_R_factor_gt 0.0453
_refine_ls_shift/su_max 0.022
_refine_ls_shift/su_mean 0.001
_refine_ls_structure_factor_coef Fsqd
_refine_ls_weighting_details 'calc w=1/[\s^2^(Fo^2^)+(0.0497P)^2^+0.0000P] where P=(Fo^2^+2Fc^2^)/3'
_refine_ls_weighting_scheme calc
_refine_ls_wR_factor_gt 0.1015
_refine_ls_wR_factor_ref 0.1099
_reflns_number_gt 7174
_reflns_number_total 11521
_reflns_threshold_expression >2sigma(I)
_cod_data_source_file om501016w_si_002.cif
_cod_data_source_block Compound-2
_cod_depositor_comments
;
The following automatic conversions were performed:

'_symmetry_cell_setting' value 'Triclinic' changed to 'triclinic'
according to
/home/saulius/struct/COD-crude-data--automatic-downloads/rss-feeds/ACS/lib/dictionaries/cif_core.dic
dictionary named 'cif_core.dic' version 2.4.2 from 2011-04-26.

Automatic conversion script
Id: cif_fix_values 2935 2014-11-11 08:27:57Z andrius 

 Adding full bibliography for 4085191--4085201.cif.
;
_cod_original_cell_volume 2991.8(5)
_cod_original_sg_symbol_H-M P-1
_cod_database_code 4085191

loop_
_symmetry_equiv_pos_as_xyz
'x, y, z'
'-x, -y, -z'

loop_
_atom_site_label
_atom_site_type_symbol
_atom_site_fract_x
_atom_site_fract_y
_atom_site_fract_z
_atom_site_U_iso_or_equiv
_atom_site_adp_type
_atom_site_occupancy
_atom_site_symmetry_multiplicity
_atom_site_calc_flag
_atom_site_refinement_flags
Co1 Co -0.01479(3) 0.05762(3) 0.332398(17) 0.04437(12) Uani 1 1 d .
Co2 Co 0.48676(3) 0.51658(4) 0.835230(17) 0.04721(13) Uani 1 1 d .
S1 S 0.21662(7) 0.19661(6) 0.34735(4) 0.0549(2) Uani 1 1 d .
S2 S 0.09824(6) -0.02571(6) 0.40869(3) 0.04634(19) Uani 1 1 d .
S3 S 0.60587(6) 0.51700(6) 0.90845(3) 0.0467(2) Uani 1 1 d .
S4 S 0.71148(7) 0.27089(7) 0.85037(4) 0.0538(2) Uani 1 1 d .
O1 O 0.0732(3) 0.3913(2) 0.39005(16) 0.1105(10) Uani 1 1 d .
O2 O 0.2041(3) 0.4363(2) 0.44255(15) 0.1011(9) Uani 1 1 d .
O3 O -0.0872(2) -0.1523(2) 0.45252(11) 0.0762(7) Uani 1 1 d .
O4 O -0.08203(18) -0.22344(18) 0.35779(11) 0.0647(6) Uani 1 1 d .
O5 O 0.4287(2) 0.70438(19) 0.95190(10) 0.0772(7) Uani 1 1 d .
O6 O 0.44298(18) 0.81412(18) 0.85768(10) 0.0653(6) Uani 1 1 d .
O7 O 0.5773(3) 0.1032(2) 0.89392(14) 0.1003(9) Uani 1 1 d .
O8 O 0.7091(2) -0.0052(2) 0.95410(13) 0.0865(8) Uani 1 1 d .
C1 C 0.3100(2) 0.0677(2) 0.35871(12) 0.0433(7) Uani 1 1 d .
C2 C 0.2500(2) -0.0488(2) 0.38477(12) 0.0407(7) Uani 1 1 d .
C3 C 0.0354(2) -0.0996(2) 0.35865(13) 0.0464(7) Uani 1 1 d .
H3 H 0.0891 -0.1395 0.3271 0.056 Uiso 1 1 calc R
C4 C 0.2055(2) 0.0168(2) 0.24998(13) 0.0470(7) Uani 1 1 d .
H4A H 0.2394 0.0206 0.2074 0.056 Uiso 1 1 calc R
C5 C 0.0897(2) 0.0434(2) 0.25350(12) 0.0424(7) Uani 1 1 d .
C6 C 0.2448(3) 0.2606(2) 0.41453(15) 0.0642(9) Uani 1 1 d .
H6A H 0.2325 0.2153 0.4555 0.077 Uiso 1 1 calc R
H6B H 0.3242 0.2702 0.4102 0.077 Uiso 1 1 calc R
C7 C 0.1640(4) 0.3698(3) 0.41391(18) 0.0659(10) Uani 1 1 d .
C8 C 0.1360(5) 0.5494(4) 0.4413(3) 0.150(2) Uani 1 1 d .
H8A H 0.1407 0.5861 0.3969 0.180 Uiso 1 1 calc R
H8B H 0.0557 0.5463 0.4536 0.180 Uiso 1 1 calc R
C27 C 0.4685(3) 0.7200(3) 0.89601(16) 0.0551(8) Uani 1 1 d .
C28 C 0.3578(3) 0.9007(3) 0.88507(18) 0.0913(14) Uani 1 1 d .
H28A H 0.3812 0.9142 0.9263 0.110 Uiso 1 1 calc R
H28B H 0.2832 0.8795 0.8929 0.110 Uiso 1 1 calc R
C29 C 0.3504(3) 1.0003(3) 0.8371(2) 0.0974(14) Uani 1 1 d .
H29A H 0.4233 1.0231 0.8317 0.146 Uiso 1 1 calc R
H29B H 0.2916 1.0575 0.8526 0.146 Uiso 1 1 calc R
H29C H 0.3315 0.9848 0.7957 0.146 Uiso 1 1 calc R
C30 C 0.7360(3) 0.1708(2) 0.92138(14) 0.0576(8) Uani 1 1 d .
H30A H 0.8170 0.1361 0.9212 0.069 Uiso 1 1 calc R
H30B H 0.7153 0.2059 0.9609 0.069 Uiso 1 1 calc R
C31 C 0.6642(3) 0.0874(3) 0.92001(16) 0.0589(9) Uani 1 1 d .
C32 C 0.6503(5) -0.0961(4) 0.9562(3) 0.1259(18) Uani 1 1 d .
H32A H 0.5701 -0.0737 0.9715 0.151 Uiso 1 1 calc R
H32B H 0.6525 -0.1162 0.9125 0.151 Uiso 1 1 calc R
C33 C 0.7024(5) -0.1875(4) 0.9982(3) 0.180(3) Uani 1 1 d .
H33A H 0.7832 -0.2063 0.9851 0.271 Uiso 1 1 calc R
H33B H 0.6666 -0.2481 0.9957 0.271 Uiso 1 1 calc R
H33C H 0.6930 -0.1701 1.0424 0.271 Uiso 1 1 calc R
C34 C 0.7049(2) 0.4965(2) 0.74988(13) 0.0459(7) Uani 1 1 d .
H34 H 0.7361 0.4946 0.7069 0.055 Uiso 1 1 calc R
C35 C 0.5897(2) 0.5197(2) 0.75567(12) 0.0406(7) Uani 1 1 d .
C36 C 0.5312(2) 0.5532(2) 0.69284(12) 0.0412(7) Uani 1 1 d .
C37 C 0.4746(3) 0.6602(2) 0.67612(14) 0.0542(8) Uani 1 1 d .
H37 H 0.4706 0.7117 0.7048 0.065 Uiso 1 1 calc R
C38 C 0.4243(3) 0.6909(3) 0.61706(17) 0.0649(9) Uani 1 1 d .
H38 H 0.3875 0.7629 0.6060 0.078 Uiso 1 1 calc R
C39 C 0.4283(3) 0.6167(3) 0.57547(16) 0.0757(11) Uani 1 1 d .
H39 H 0.3950 0.6381 0.5357 0.091 Uiso 1 1 calc R
C40 C 0.4811(4) 0.5102(3) 0.59137(16) 0.0871(13) Uani 1 1 d .
H40 H 0.4819 0.4589 0.5631 0.105 Uiso 1 1 calc R
C41 C 0.5332(3) 0.4795(3) 0.64981(14) 0.0619(9) Uani 1 1 d .
H41 H 0.5703 0.4073 0.6601 0.074 Uiso 1 1 calc R
C42 C 0.3570(4) 0.4734(5) 0.90289(18) 0.0886(14) Uani 1 1 d .
H42 H 0.3538 0.4739 0.9504 0.106 Uiso 1 1 calc R
C43 C 0.3098(3) 0.5589(4) 0.8580(3) 0.0902(13) Uani 1 1 d .
H43 H 0.2672 0.6308 0.8680 0.108 Uiso 1 1 calc R
B3 B 0.2925(3) -0.0188(3) 0.30291(15) 0.0434(8) Uani 1 1 d .
B4 B 0.4213(3) 0.0334(3) 0.30374(16) 0.0499(9) Uani 1 1 d .
H4 H 0.4468 0.0909 0.2626 0.060 Uiso 1 1 calc R
B5 B 0.4428(3) 0.0450(3) 0.38567(16) 0.0507(9) Uani 1 1 d .
H5 H 0.4822 0.1100 0.3986 0.061 Uiso 1 1 calc R
B6 B 0.3284(3) -0.0037(3) 0.43620(15) 0.0465(8) Uani 1 1 d .
H6 H 0.2902 0.0311 0.4811 0.056 Uiso 1 1 calc R
B7 B 0.3433(3) -0.1447(3) 0.42939(16) 0.0484(9) Uani 1 1 d .
H7 H 0.3178 -0.2023 0.4705 0.058 Uiso 1 1 calc R
B8 B 0.3218(3) -0.1561(3) 0.34702(16) 0.0469(8) Uani 1 1 d .
H8 H 0.2825 -0.2214 0.3343 0.056 Uiso 1 1 calc R
B9 B 0.4327(3) -0.1058(3) 0.29602(17) 0.0516(9) Uani 1 1 d .
H9 H 0.4659 -0.1392 0.2499 0.062 Uiso 1 1 calc R
B10 B 0.5238(3) -0.0658(3) 0.34647(17) 0.0554(10) Uani 1 1 d .
H10 H 0.6169 -0.0735 0.3334 0.066 Uiso 1 1 calc R
B11 B 0.4666(3) -0.0882(3) 0.42969(17) 0.0542(9) Uani 1 1 d .
H11 H 0.5219 -0.1093 0.4711 0.065 Uiso 1 1 calc R
B12 B 0.4624(3) -0.1817(3) 0.37385(17) 0.0537(9) Uani 1 1 d .
H12 H 0.5159 -0.2645 0.3786 0.064 Uiso 1 1 calc R
B13 B 0.7959(3) 0.4722(3) 0.80095(15) 0.0444(8) Uani 1 1 d .
B14 B 0.8329(3) 0.5762(3) 0.84205(17) 0.0509(9) Uani 1 1 d .
H14A H 0.7971 0.6633 0.8281 0.061 Uiso 1 1 calc R
B15 B 0.8548(3) 0.5221(3) 0.92462(18) 0.0541(9) Uani 1 1 d .
H15 H 0.8328 0.5738 0.9645 0.065 Uiso 1 1 calc R
B16 B 0.8338(3) 0.3856(3) 0.93454(16) 0.0481(9) Uani 1 1 d .
H16 H 0.7952 0.3489 0.9806 0.058 Uiso 1 1 calc R
B17 B 0.9430(3) 0.3099(3) 0.88457(17) 0.0533(9) Uani 1 1 d .
H17 H 0.9793 0.2230 0.8987 0.064 Uiso 1 1 calc R
B18 B 0.9214(3) 0.3631(3) 0.80181(17) 0.0526(9) Uani 1 1 d .
H18 H 0.9432 0.3119 0.7617 0.063 Uiso 1 1 calc R
B19 B 0.9389(3) 0.4997(3) 0.79168(18) 0.0577(10) Uani 1 1 d .
H19A H 0.9724 0.5374 0.7445 0.069 Uiso 1 1 calc R
B20 B 0.9750(3) 0.5302(3) 0.86794(19) 0.0597(10) Uani 1 1 d .
H20A H 1.0327 0.5870 0.8707 0.072 Uiso 1 1 calc R
B21 B 0.9742(3) 0.4121(3) 0.92623(18) 0.0577(10) Uani 1 1 d .
H21A H 1.0301 0.3916 0.9674 0.069 Uiso 1 1 calc R
B22 B 1.0288(3) 0.4001(3) 0.84305(18) 0.0604(10) Uani 1 1 d .
H22A H 1.1213 0.3729 0.8297 0.073 Uiso 1 1 calc R
C44 C 0.3326(3) 0.5253(4) 0.7970(2) 0.0859(13) Uani 1 1 d .
H44 H 0.3074 0.5689 0.7561 0.103 Uiso 1 1 calc R
C45 C 0.3911(3) 0.4185(4) 0.8032(2) 0.0840(12) Uani 1 1 d .
H45 H 0.4150 0.3735 0.7674 0.101 Uiso 1 1 calc R
C46 C 0.4077(3) 0.3846(4) 0.8685(2) 0.0867(13) Uani 1 1 d .
H46 H 0.4455 0.3117 0.8874 0.104 Uiso 1 1 calc R
C9 C 0.1704(5) 0.6059(4) 0.4799(3) 0.172(3) Uani 1 1 d .
H9A H 0.1804 0.5639 0.5221 0.258 Uiso 1 1 calc R
H9B H 0.1139 0.6716 0.4842 0.258 Uiso 1 1 calc R
H9C H 0.2426 0.6243 0.4621 0.258 Uiso 1 1 calc R
C10 C -0.0503(3) -0.1605(3) 0.39626(16) 0.0548(8) Uani 1 1 d .
C11 C -0.1733(3) -0.2830(3) 0.38652(19) 0.0773(11) Uani 1 1 d .
H11A H -0.1480 -0.3317 0.4252 0.093 Uiso 1 1 calc R
H11B H -0.2428 -0.2320 0.3988 0.093 Uiso 1 1 calc R
C12 C -0.1956(4) -0.3447(4) 0.3369(2) 0.1275(18) Uani 1 1 d .
H12A H -0.2152 -0.2961 0.2979 0.191 Uiso 1 1 calc R
H12B H -0.2585 -0.3807 0.3526 0.191 Uiso 1 1 calc R
H12C H -0.1278 -0.3983 0.3275 0.191 Uiso 1 1 calc R
C13 C 0.0364(2) 0.0642(2) 0.18946(12) 0.0442(7) Uani 1 1 d .
C14 C -0.0127(3) -0.0115(3) 0.16724(15) 0.0583(9) Uani 1 1 d .
H14 H -0.0182 -0.0763 0.1939 0.070 Uiso 1 1 calc R
C15 C -0.0546(3) 0.0071(3) 0.10536(17) 0.0710(10) Uani 1 1 d .
H15A H -0.0864 -0.0456 0.0904 0.085 Uiso 1 1 calc R
C16 C -0.0487(3) 0.1036(4) 0.06636(16) 0.0758(12) Uani 1 1 d .
H16A H -0.0759 0.1161 0.0248 0.091 Uiso 1 1 calc R
C17 C -0.0040(3) 0.1795(4) 0.08806(17) 0.0849(13) Uani 1 1 d .
H17A H -0.0020 0.2455 0.0619 0.102 Uiso 1 1 calc R
C18 C 0.0393(3) 0.1608(3) 0.14907(15) 0.0681(10) Uani 1 1 d .
H18A H 0.0709 0.2142 0.1633 0.082 Uiso 1 1 calc R
C19 C -0.1628(3) 0.1348(4) 0.2905(2) 0.0851(13) Uani 1 1 d .
H19 H -0.1856 0.1242 0.2480 0.102 Uiso 1 1 calc R
C20 C -0.1918(3) 0.0801(3) 0.3504(3) 0.0811(12) Uani 1 1 d .
H20 H -0.2372 0.0223 0.3577 0.097 Uiso 1 1 calc R
C21 C -0.1476(3) 0.1222(4) 0.39825(18) 0.0794(12) Uani 1 1 d .
H21 H -0.1551 0.0995 0.4455 0.095 Uiso 1 1 calc R
C22 C -0.0922(3) 0.2048(3) 0.3671(2) 0.0826(12) Uani 1 1 d .
H22 H -0.0538 0.2504 0.3886 0.099 Uiso 1 1 calc R
C23 C -0.1029(3) 0.2122(3) 0.3018(2) 0.0844(13) Uani 1 1 d .
H23 H -0.0740 0.2649 0.2682 0.101 Uiso 1 1 calc R
C24 C 0.7570(2) 0.4855(2) 0.88233(12) 0.0409(7) Uani 1 1 d .
C25 C 0.8098(2) 0.3547(2) 0.85880(12) 0.0431(7) Uani 1 1 d .
C26 C 0.5459(2) 0.6384(2) 0.85850(13) 0.0463(7) Uani 1 1 d .
H26 H 0.6002 0.6677 0.8255 0.056 Uiso 1 1 calc R

loop_
_atom_site_aniso_label
_atom_site_aniso_U_11
_atom_site_aniso_U_22
_atom_site_aniso_U_33
_atom_site_aniso_U_23
_atom_site_aniso_U_13
_atom_site_aniso_U_12
Co1 0.0417(2) 0.0458(3) 0.0401(2) -0.00203(17) -0.00132(17) 0.00061(19)
Co2 0.0419(2) 0.0627(3) 0.0384(2) -0.00413(19) -0.00087(17) -0.0158(2)
S1 0.0671(5) 0.0389(5) 0.0532(5) -0.0011(4) -0.0062(4) 0.0000(4)
S2 0.0463(4) 0.0501(5) 0.0392(4) 0.0003(3) -0.0007(3) -0.0067(4)
S3 0.0460(4) 0.0567(5) 0.0369(4) -0.0050(3) -0.0011(3) -0.0104(4)
S4 0.0680(5) 0.0512(5) 0.0471(4) 0.0002(4) -0.0150(4) -0.0220(4)
O1 0.103(2) 0.066(2) 0.155(3) -0.0282(18) -0.016(2) 0.0151(18)
O2 0.114(2) 0.0531(17) 0.139(3) -0.0399(16) 0.0108(19) -0.0140(17)
O3 0.0834(17) 0.0872(19) 0.0584(15) -0.0046(13) 0.0176(13) -0.0311(15)
O4 0.0615(14) 0.0629(15) 0.0739(15) -0.0109(12) 0.0066(12) -0.0250(13)
O5 0.0888(18) 0.0795(18) 0.0514(14) -0.0112(12) 0.0168(13) 0.0020(14)
O6 0.0619(14) 0.0574(15) 0.0643(14) -0.0043(12) 0.0150(11) 0.0048(12)
O7 0.105(2) 0.089(2) 0.120(2) 0.0134(17) -0.0375(19) -0.0516(18)
O8 0.0927(19) 0.0432(15) 0.119(2) 0.0082(14) -0.0006(16) -0.0189(14)
C1 0.0499(17) 0.0411(17) 0.0370(15) -0.0022(12) -0.0026(13) -0.0071(14)
C2 0.0424(16) 0.0368(16) 0.0407(16) 0.0001(12) -0.0074(12) -0.0042(13)
C3 0.0424(17) 0.0481(19) 0.0461(17) -0.0049(13) -0.0001(13) -0.0056(14)
C4 0.0536(19) 0.0484(19) 0.0356(15) -0.0017(13) 0.0000(13) -0.0058(15)
C5 0.0491(18) 0.0409(17) 0.0327(15) -0.0005(12) -0.0055(13) -0.0004(14)
C6 0.079(2) 0.041(2) 0.068(2) -0.0113(16) 0.0021(18) -0.0036(18)
C7 0.080(3) 0.045(2) 0.069(2) -0.0086(18) 0.016(2) -0.011(2)
C8 0.160(5) 0.069(4) 0.218(6) -0.073(4) -0.003(5) 0.015(4)
C27 0.0511(19) 0.055(2) 0.057(2) -0.0079(17) 0.0009(16) -0.0075(17)
C28 0.081(3) 0.073(3) 0.094(3) -0.004(2) 0.027(2) 0.022(2)
C29 0.090(3) 0.063(3) 0.124(3) -0.006(2) 0.025(3) -0.001(2)
C30 0.070(2) 0.048(2) 0.0560(19) 0.0047(15) -0.0118(16) -0.0196(17)
C31 0.069(2) 0.052(2) 0.058(2) -0.0097(17) 0.0074(18) -0.023(2)
C32 0.151(5) 0.064(3) 0.171(5) -0.008(3) 0.013(4) -0.057(3)
C33 0.202(6) 0.057(3) 0.251(7) 0.033(4) 0.068(5) -0.029(4)
C34 0.0519(18) 0.0485(18) 0.0334(15) 0.0007(13) 0.0014(13) -0.0070(15)
C35 0.0478(17) 0.0377(17) 0.0374(15) -0.0026(12) -0.0058(13) -0.0106(14)
C36 0.0476(17) 0.0389(17) 0.0355(15) 0.0004(12) -0.0037(13) -0.0077(14)
C37 0.058(2) 0.0433(19) 0.060(2) -0.0090(15) -0.0107(16) -0.0014(16)
C38 0.063(2) 0.043(2) 0.082(2) 0.0089(18) -0.0258(19) 0.0016(17)
C39 0.095(3) 0.067(3) 0.062(2) 0.0104(19) -0.039(2) -0.005(2)
C40 0.146(4) 0.062(3) 0.053(2) -0.0101(18) -0.043(2) 0.000(3)
C41 0.094(3) 0.0409(19) 0.0458(18) -0.0033(14) -0.0254(17) 0.0061(18)
C42 0.067(3) 0.161(5) 0.050(2) -0.002(3) 0.005(2) -0.062(3)
C43 0.041(2) 0.117(4) 0.118(4) -0.035(3) 0.015(2) -0.023(2)
B3 0.046(2) 0.045(2) 0.0379(18) -0.0038(15) -0.0006(15) -0.0075(16)
B4 0.046(2) 0.054(2) 0.048(2) -0.0076(17) 0.0024(16) -0.0089(18)
B5 0.050(2) 0.048(2) 0.056(2) -0.0083(17) -0.0103(17) -0.0117(18)
B6 0.059(2) 0.042(2) 0.0387(18) 0.0013(15) -0.0120(16) -0.0087(17)
B7 0.056(2) 0.039(2) 0.048(2) 0.0031(15) -0.0166(17) -0.0020(17)
B8 0.049(2) 0.036(2) 0.054(2) -0.0074(15) -0.0104(16) -0.0011(16)
B9 0.048(2) 0.054(2) 0.050(2) -0.0117(17) -0.0040(16) 0.0012(18)
B10 0.046(2) 0.056(2) 0.064(2) -0.0107(19) -0.0069(18) -0.0080(19)
B11 0.053(2) 0.051(2) 0.059(2) -0.0023(18) -0.0201(18) -0.0065(18)
B12 0.047(2) 0.044(2) 0.067(2) -0.0053(18) -0.0117(18) 0.0012(18)
B13 0.0438(19) 0.049(2) 0.0384(18) 0.0009(15) 0.0002(15) -0.0105(17)
B14 0.048(2) 0.043(2) 0.061(2) 0.0048(17) -0.0076(17) -0.0119(17)
B15 0.053(2) 0.052(2) 0.060(2) -0.0103(18) -0.0175(18) -0.0097(19)
B16 0.059(2) 0.046(2) 0.0409(19) -0.0023(15) -0.0140(16) -0.0110(18)
B17 0.048(2) 0.049(2) 0.059(2) -0.0014(17) -0.0190(17) 0.0009(18)
B18 0.046(2) 0.056(2) 0.050(2) -0.0023(17) 0.0009(16) -0.0031(18)
B19 0.044(2) 0.059(3) 0.064(2) 0.0064(19) -0.0001(18) -0.0078(19)
B20 0.047(2) 0.051(2) 0.084(3) 0.001(2) -0.0176(19) -0.0155(19)
B21 0.053(2) 0.056(2) 0.066(2) -0.0043(19) -0.0234(19) -0.0090(19)
B22 0.044(2) 0.060(3) 0.074(3) 0.000(2) -0.0079(19) -0.0057(19)
C44 0.051(2) 0.133(4) 0.077(3) 0.014(3) -0.014(2) -0.040(3)
C45 0.073(3) 0.118(4) 0.080(3) -0.038(3) 0.013(2) -0.053(3)
C46 0.060(2) 0.090(3) 0.108(4) 0.025(3) -0.002(2) -0.035(2)
C9 0.134(5) 0.113(5) 0.291(8) -0.114(5) -0.063(5) 0.007(4)
C10 0.0508(19) 0.049(2) 0.058(2) 0.0029(16) -0.0005(16) -0.0037(16)
C11 0.060(2) 0.070(3) 0.103(3) -0.006(2) 0.006(2) -0.023(2)
C12 0.109(4) 0.151(5) 0.151(4) -0.070(4) 0.031(3) -0.074(4)
C13 0.0469(17) 0.0471(19) 0.0347(15) -0.0028(13) -0.0065(13) -0.0002(15)
C14 0.068(2) 0.046(2) 0.058(2) -0.0042(15) -0.0230(17) 0.0003(17)
C15 0.060(2) 0.075(3) 0.080(2) -0.035(2) -0.0290(19) 0.011(2)
C16 0.072(3) 0.101(3) 0.043(2) -0.006(2) -0.0208(18) 0.013(2)
C17 0.099(3) 0.097(3) 0.055(2) 0.026(2) -0.025(2) -0.024(3)
C18 0.086(3) 0.065(2) 0.055(2) 0.0124(17) -0.0239(18) -0.023(2)
C19 0.058(2) 0.105(4) 0.080(3) -0.027(3) -0.024(2) 0.032(2)
C20 0.039(2) 0.066(3) 0.132(4) -0.016(3) 0.004(2) 0.0002(19)
C21 0.057(2) 0.102(3) 0.059(2) -0.007(2) 0.0119(19) 0.021(2)
C22 0.053(2) 0.076(3) 0.121(4) -0.053(3) -0.007(2) 0.011(2)
C23 0.070(3) 0.064(3) 0.092(3) 0.014(2) 0.015(2) 0.022(2)
C24 0.0446(16) 0.0396(17) 0.0404(16) -0.0049(12) -0.0080(13) -0.0105(14)
C25 0.0487(17) 0.0427(18) 0.0367(15) -0.0006(13) -0.0065(13) -0.0072(14)
C26 0.0439(17) 0.0524(19) 0.0400(16) -0.0049(13) -0.0015(13) -0.0051(15)

loop_
_atom_type_symbol
_atom_type_description
_atom_type_scat_dispersion_real
_atom_type_scat_dispersion_imag
_atom_type_scat_source
C C 0.0033 0.0016 'International Tables Vol C Tables 4.2.6.8 and 6.1.1.4'
H H 0.0000 0.0000 'International Tables Vol C Tables 4.2.6.8 and 6.1.1.4'
B B 0.0013 0.0007 'International Tables Vol C Tables 4.2.6.8 and 6.1.1.4'
O O 0.0106 0.0060 'International Tables Vol C Tables 4.2.6.8 and 6.1.1.4'
S S 0.1246 0.1234 'International Tables Vol C Tables 4.2.6.8 and 6.1.1.4'
Co Co 0.3494 0.9721 'International Tables Vol C Tables 4.2.6.8 and 6.1.1.4'

loop_
_geom_angle_atom_site_label_1
_geom_angle_atom_site_label_2
_geom_angle_atom_site_label_3
_geom_angle
C5 Co1 C3 88.79(11)
C5 Co1 C19 99.37(15)
C3 Co1 C19 127.46(19)
C5 Co1 C23 95.82(13)
C3 Co1 C23 166.63(17)
C19 Co1 C23 39.41(16)
C5 Co1 C20 133.98(17)
C3 Co1 C20 102.50(14)
C19 Co1 C20 39.33(15)
C23 Co1 C20 65.42(16)
C5 Co1 C22 124.98(17)
C3 Co1 C22 143.69(17)
C19 Co1 C22 65.45(16)
C23 Co1 C22 38.27(14)
C20 Co1 C22 65.28(15)
C5 Co1 C21 160.81(13)
C3 Co1 C21 109.71(15)
C19 Co1 C21 65.65(15)
C23 Co1 C21 65.01(15)
C20 Co1 C21 38.85(14)
C22 Co1 C21 39.10(15)
C5 Co1 S2 101.71(8)
C3 Co1 S2 50.92(8)
C19 Co1 S2 158.76(13)
C23 Co1 S2 139.22(16)
C20 Co1 S2 120.14(14)
C22 Co1 S2 103.67(13)
C21 Co1 S2 94.21(10)
C26 Co2 C35 88.23(11)
C26 Co2 C44 126.58(18)
C35 Co2 C44 100.85(14)
C26 Co2 C45 165.79(17)
C35 Co2 C45 94.12(13)
C44 Co2 C45 39.22(15)
C26 Co2 C43 103.63(15)
C35 Co2 C43 136.10(17)
C44 Co2 C43 38.79(15)
C45 Co2 C43 65.29(16)
C26 Co2 C46 146.65(17)
C35 Co2 C46 122.04(17)
C44 Co2 C46 65.60(16)
C45 Co2 C46 38.89(14)
C43 Co2 C46 65.55(17)
C26 Co2 C42 112.13(16)
C35 Co2 C42 159.45(16)
C44 Co2 C42 65.25(15)
C45 Co2 C42 65.46(16)
C43 Co2 C42 38.73(15)
C46 Co2 C42 39.51(16)
C26 Co2 S3 50.72(8)
C35 Co2 S3 100.72(8)
C44 Co2 S3 158.13(13)
C45 Co2 S3 141.78(15)
C43 Co2 S3 119.65(14)
C46 Co2 S3 105.24(13)
C42 Co2 S3 94.79(11)
C1 S1 C6 102.25(14)
C3 S2 C2 106.44(13)
C3 S2 Co1 58.18(9)
C2 S2 Co1 115.58(9)
C26 S3 C24 106.29(13)
C26 S3 Co2 58.17(10)
C24 S3 Co2 115.95(9)
C25 S4 C30 101.23(13)
C7 O2 C8 117.0(4)
C10 O4 C11 115.7(3)
C27 O6 C28 116.6(2)
C31 O8 C32 117.1(3)
B5 C1 B4 63.49(19)
B5 C1 B6 63.21(18)
B4 C1 B6 113.9(2)
B5 C1 B3 114.9(2)
B4 C1 B3 62.84(19)
B6 C1 B3 110.9(2)
B5 C1 C2 108.5(2)
B4 C1 C2 107.9(2)
B6 C1 C2 58.45(16)
B3 C1 C2 59.14(16)
B5 C1 S1 125.0(2)
B4 C1 S1 120.41(19)
B6 C1 S1 121.14(19)
B3 C1 S1 112.57(18)
C2 C1 S1 118.80(18)
B8 C2 B7 63.39(18)
B8 C2 B6 115.0(2)
B7 C2 B6 62.91(18)
B8 C2 B3 64.37(18)
B7 C2 B3 116.4(2)
B6 C2 B3 113.2(2)
B8 C2 C1 110.9(2)
B7 C2 C1 110.3(2)
B6 C2 C1 60.05(16)
B3 C2 C1 60.13(17)
B8 C2 S2 124.1(2)
B7 C2 S2 120.10(19)
B6 C2 S2 113.21(19)
B3 C2 S2 118.17(18)
C1 C2 S2 116.81(17)
C10 C3 S2 113.0(2)
C10 C3 Co1 118.1(2)
S2 C3 Co1 70.90(11)
C10 C3 H3 115.7
S2 C3 H3 115.7
Co1 C3 H3 115.7
C5 C4 B3 132.2(3)
C5 C4 H4A 113.9
B3 C4 H4A 113.9
C4 C5 C13 115.4(2)
C4 C5 Co1 127.4(2)
C13 C5 Co1 117.2(2)
C7 C6 S1 108.2(2)
C7 C6 H6A 110.1
S1 C6 H6A 110.1
C7 C6 H6B 110.1
S1 C6 H6B 110.1
H6A C6 H6B 108.4
O1 C7 O2 124.3(4)
O1 C7 C6 123.9(4)
O2 C7 C6 111.8(4)
C9 C8 O2 113.4(5)
C9 C8 H8A 108.9
O2 C8 H8A 108.9
C9 C8 H8B 108.9
O2 C8 H8B 108.9
H8A C8 H8B 107.7
O5 C27 O6 123.9(3)
O5 C27 C26 126.6(3)
O6 C27 C26 109.4(3)
O6 C28 C29 107.6(3)
O6 C28 H28A 110.2
C29 C28 H28A 110.2
O6 C28 H28B 110.2
C29 C28 H28B 110.2
H28A C28 H28B 108.5
C28 C29 H29A 109.5
C28 C29 H29B 109.5
H29A C29 H29B 109.5
C28 C29 H29C 109.5
H29A C29 H29C 109.5
H29B C29 H29C 109.5
C31 C30 S4 108.7(2)
C31 C30 H30A 109.9
S4 C30 H30A 109.9
C31 C30 H30B 109.9
S4 C30 H30B 109.9
H30A C30 H30B 108.3
O7 C31 O8 124.6(3)
O7 C31 C30 124.9(3)
O8 C31 C30 110.4(3)
C33 C32 O8 111.2(5)
C33 C32 H32A 109.4
O8 C32 H32A 109.4
C33 C32 H32B 109.4
O8 C32 H32B 109.4
H32A C32 H32B 108.0
C32 C33 H33A 109.5
C32 C33 H33B 109.5
H33A C33 H33B 109.5
C32 C33 H33C 109.5
H33A C33 H33C 109.5
H33B C33 H33C 109.5
C35 C34 B13 132.1(3)
C35 C34 H34 113.9
B13 C34 H34 113.9
C34 C35 C36 115.9(2)
C34 C35 Co2 128.6(2)
C36 C35 Co2 115.47(19)
C41 C36 C37 117.9(3)
C41 C36 C35 121.0(3)
C37 C36 C35 121.0(3)
C38 C37 C36 120.4(3)
C38 C37 H37 119.8
C36 C37 H37 119.8
C39 C38 C37 120.3(3)
C39 C38 H38 119.9
C37 C38 H38 119.9
C38 C39 C40 120.5(3)
C38 C39 H39 119.8
C40 C39 H39 119.8
C39 C40 C41 119.5(3)
C39 C40 H40 120.2
C41 C40 H40 120.2
C36 C41 C40 121.3(3)
C36 C41 H41 119.4
C40 C41 H41 119.4
C43 C42 C46 107.8(4)
C43 C42 Co2 70.5(2)
C46 C42 Co2 70.1(2)
C43 C42 H42 126.1
C46 C42 H42 126.1
Co2 C42 H42 126.1
C44 C43 C42 108.0(4)
C44 C43 Co2 69.1(2)
C42 C43 Co2 70.8(2)
C44 C43 H43 126.0
C42 C43 H43 126.0
Co2 C43 H43 126.0
C4 B3 C2 122.3(2)
C4 B3 C1 122.4(3)
C2 B3 C1 60.73(16)
C4 B3 B4 124.9(3)
C2 B3 B4 104.5(2)
C1 B3 B4 56.76(18)
C4 B3 B9 127.2(3)
C2 B3 B9 102.1(2)
C1 B3 B9 102.8(2)
B4 B3 B9 58.78(19)
C4 B3 B8 123.3(3)
C2 B3 B8 56.67(16)
C1 B3 B8 105.3(2)
B4 B3 B8 105.7(2)
B9 B3 B8 58.64(18)
C1 B4 B10 106.0(2)
C1 B4 B9 107.2(2)
B10 B4 B9 60.2(2)
C1 B4 B5 58.18(18)
B10 B4 B5 60.29(19)
B9 B4 B5 108.4(2)
C1 B4 B3 60.40(18)
B10 B4 B3 109.2(3)
B9 B4 B3 60.8(2)
B5 B4 B3 108.6(2)
C1 B4 H4 123.4
B10 B4 H4 121.8
B9 B4 H4 121.4
B5 B4 H4 121.8
B3 B4 H4 120.4
C1 B5 B4 58.33(17)
C1 B5 B10 105.5(2)
B4 B5 B10 59.57(19)
C1 B5 B11 106.6(2)
B4 B5 B11 108.1(3)
B10 B5 B11 60.7(2)
C1 B5 B6 59.89(17)
B4 B5 B6 107.2(2)
B10 B5 B6 107.4(3)
B11 B5 B6 59.31(19)
C1 B5 H5 123.4
B4 B5 H5 122.2
B10 B5 H5 122.3
B11 B5 H5 121.6
B6 B5 H5 122.0
C2 B6 C1 61.50(17)
C2 B6 B11 104.6(2)
C1 B6 B11 104.7(2)
C2 B6 B7 58.22(18)
C1 B6 B7 107.8(2)
B11 B6 B7 59.6(2)
C2 B6 B5 106.0(2)
C1 B6 B5 56.90(17)
B11 B6 B5 59.9(2)
B7 B6 B5 107.9(3)
C2 B6 H6 123.1
C1 B6 H6 122.7
B11 B6 H6 123.7
B7 B6 H6 121.6
B5 B6 H6 122.8
C2 B7 B12 104.4(2)
C2 B7 B11 105.3(2)
B12 B7 B11 60.5(2)
C2 B7 B6 58.88(17)
B12 B7 B6 107.8(3)
B11 B7 B6 59.9(2)
C2 B7 B8 58.15(17)
B12 B7 B8 59.82(19)
B11 B7 B8 108.4(3)
B6 B7 B8 107.4(2)
C2 B7 H7 124.8
B12 B7 H7 122.4
B11 B7 H7 121.8
B6 B7 H7 121.8
B8 B7 H7 121.8
C2 B8 B12 104.5(2)
C2 B8 B9 104.9(2)
B12 B8 B9 60.48(19)
C2 B8 B7 58.45(17)
B12 B8 B7 59.57(19)
B9 B8 B7 108.0(3)
C2 B8 B3 58.96(17)
B12 B8 B3 108.3(3)
B9 B8 B3 59.99(19)
B7 B8 B3 107.9(2)
C2 B8 H8 124.8
B12 B8 H8 122.3
B9 B8 H8 122.1
B7 B8 H8 121.8
B3 B8 H8 121.3
B4 B9 B10 59.9(2)
B4 B9 B8 109.1(2)
B10 B9 B8 108.1(2)
B4 B9 B12 107.7(3)
B10 B9 B12 59.8(2)
B8 B9 B12 59.51(19)
B4 B9 B3 60.39(19)
B10 B9 B3 108.6(2)
B8 B9 B3 61.38(18)
B12 B9 B3 108.7(2)
B4 B9 H9 121.5
B10 B9 H9 121.8
B8 B9 H9 121.1
B12 B9 H9 122.1
B3 B9 H9 120.7
B4 B10 B9 59.9(2)
B4 B10 B12 108.4(3)
B9 B10 B12 60.6(2)
B4 B10 B5 60.13(19)
B9 B10 B5 108.1(2)
B12 B10 B5 108.0(3)
B4 B10 B11 107.8(2)
B9 B10 B11 108.0(3)
B12 B10 B11 59.7(2)
B5 B10 B11 59.7(2)
B4 B10 H10 121.6
B9 B10 H10 121.5
B12 B10 H10 121.5
B5 B10 H10 121.7
B11 B10 H10 122.1
B7 B11 B6 60.47(19)
B7 B11 B12 59.7(2)
B6 B11 B12 107.6(2)
B7 B11 B5 109.2(2)
B6 B11 B5 60.74(19)
B12 B11 B5 107.5(2)
B7 B11 B10 107.6(2)
B6 B11 B10 107.6(2)
B12 B11 B10 59.4(2)
B5 B11 B10 59.51(19)
B7 B11 H11 121.2
B6 B11 H11 121.5
B12 B11 H11 122.4
B5 B11 H11 121.3
B10 B11 H11 122.4
B7 B12 B8 60.61(19)
B7 B12 B10 108.8(3)
B8 B12 B10 108.4(2)
B7 B12 B11 59.7(2)
B8 B12 B11 108.4(2)
B10 B12 B11 60.9(2)
B7 B12 B9 108.4(2)
B8 B12 B9 60.02(19)
B10 B12 B9 59.7(2)
B11 B12 B9 108.2(3)
B7 B12 H12 121.3
B8 B12 H12 121.4
B10 B12 H12 121.2
B11 B12 H12 121.5
B9 B12 H12 121.8
C34 B13 C24 121.3(2)
C34 B13 C25 121.7(3)
C24 B13 C25 60.54(16)
C34 B13 B19 128.4(2)
C24 B13 B19 102.3(2)
C25 B13 B19 102.5(2)
C34 B13 B18 125.0(3)
C24 B13 B18 104.6(2)
C25 B13 B18 56.79(17)
B19 B13 B18 58.6(2)
C34 B13 B14 123.5(3)
C24 B13 B14 56.91(17)
C25 B13 B14 105.2(2)
B19 B13 B14 58.8(2)
B18 B13 B14 105.8(2)
C24 B14 B19 105.0(3)
C24 B14 B15 58.66(18)
B19 B14 B15 108.1(2)
C24 B14 B20 104.9(2)
B19 B14 B20 60.6(2)
B15 B14 B20 59.7(2)
C24 B14 B13 59.04(18)
B19 B14 B13 60.2(2)
B15 B14 B13 108.4(2)
B20 B14 B13 108.9(3)
C24 B14 H14A 124.7
B19 B14 H14A 122.1
B15 B14 H14A 121.6
B20 B14 H14A 122.0
B13 B14 H14A 120.9
C24 B15 B21 105.4(3)
C24 B15 B20 104.9(2)
B21 B15 B20 60.6(2)
C24 B15 B14 58.08(18)
B21 B15 B14 108.6(3)
B20 B15 B14 60.3(2)
C24 B15 B16 58.99(19)
B21 B15 B16 59.6(2)
B20 B15 B16 107.6(3)
B14 B15 B16 107.3(3)
C24 B15 H15 124.6
B21 B15 H15 121.8
B20 B15 H15 122.1
B14 B15 H15 121.7
B16 B15 H15 122.0
C24 B16 C25 61.41(16)
C24 B16 B21 105.1(2)
C25 B16 B21 105.4(2)
C24 B16 B15 58.24(17)
C25 B16 B15 107.9(2)
B21 B16 B15 60.0(2)
C24 B16 B17 105.8(2)
C25 B16 B17 57.15(17)
B21 B16 B17 59.9(2)
B15 B16 B17 107.8(3)
C24 B16 H16 123.1
C25 B16 H16 122.5
B21 B16 H16 123.1
B15 B16 H16 121.6
B17 B16 H16 122.9
C25 B17 B22 106.5(2)
C25 B17 B21 107.4(3)
B22 B17 B21 61.1(2)
C25 B17 B18 58.81(17)
B22 B17 B18 60.3(2)
B21 B17 B18 109.4(3)
C25 B17 B16 60.02(18)
B22 B17 B16 108.0(3)
B21 B17 B16 59.5(2)
B18 B17 B16 107.9(2)
C25 B17 H17 123.0
B22 B17 H17 121.7
B21 B17 H17 121.1
B18 B17 H17 121.4
B16 B17 H17 121.9
C25 B18 B19 106.5(2)
C25 B18 B17 57.85(17)
B19 B18 B17 107.4(3)
C25 B18 B22 105.3(2)
B19 B18 B22 60.1(2)
B17 B18 B22 59.6(2)
C25 B18 B13 60.24(17)
B19 B18 B13 60.3(2)
B17 B18 B13 107.7(2)
B22 B18 B13 108.5(3)
C25 B18 H18 123.7
B19 B18 H18 121.9
B17 B18 H18 122.5
B22 B18 H18 122.2
B13 B18 H18 120.9
B18 B19 B14 109.6(3)
B18 B19 B22 60.3(2)
B14 B19 B22 108.0(3)
B18 B19 B20 108.3(3)
B14 B19 B20 60.0(2)
B22 B19 B20 59.3(2)
B18 B19 B13 61.1(2)
B14 B19 B13 61.05(19)
B22 B19 B13 109.3(3)
B20 B19 B13 109.1(3)
B18 B19 H19A 120.9
B14 B19 H19A 121.2
B22 B19 H19A 121.8
B20 B19 H19A 121.9
B13 B19 H19A 120.3
B22 B20 B15 108.5(3)
B22 B20 B14 108.0(3)
B15 B20 B14 60.00(19)
B22 B20 B21 60.8(2)
B15 B20 B21 59.6(2)
B14 B20 B21 107.6(3)
B22 B20 B19 59.9(2)
B15 B20 B19 107.4(3)
B14 B20 B19 59.4(2)
B21 B20 B19 107.8(3)
B22 B20 H20A 121.2
B15 B20 H20A 121.8
B14 B20 H20A 122.0
B21 B20 H20A 121.7
B19 B20 H20A 122.3
B16 B21 B15 60.4(2)
B16 B21 B17 60.6(2)
B15 B21 B17 108.7(3)
B16 B21 B20 107.7(2)
B15 B21 B20 59.8(2)
B17 B21 B20 107.0(3)
B16 B21 B22 107.5(3)
B15 B21 B22 107.2(2)
B17 B21 B22 59.4(2)
B20 B21 B22 59.0(2)
B16 B21 H21A 121.4
B15 B21 H21A 121.5
B17 B21 H21A 121.6
B20 B21 H21A 122.5
B22 B21 H21A 122.7
B20 B22 B17 108.0(3)
B20 B22 B19 60.8(2)
B17 B22 B19 107.3(3)
B20 B22 B18 108.8(3)
B17 B22 B18 60.1(2)
B19 B22 B18 59.5(2)
B20 B22 B21 60.2(2)
B17 B22 B21 59.5(2)
B19 B22 B21 108.0(3)
B18 B22 B21 108.0(3)
B20 B22 H22A 121.0
B17 B22 H22A 122.2
B19 B22 H22A 121.9
B18 B22 H22A 121.5
B21 B22 H22A 121.9
C43 C44 C45 108.8(4)
C43 C44 Co2 72.1(2)
C45 C44 Co2 70.9(2)
C43 C44 H44 125.6
C45 C44 H44 125.6
Co2 C44 H44 125.6
C44 C45 C46 108.5(4)
C44 C45 Co2 69.9(2)
C46 C45 Co2 71.6(2)
C44 C45 H45 125.7
C46 C45 H45 125.7
Co2 C45 H45 125.7
C45 C46 C42 106.9(4)
C45 C46 Co2 69.5(2)
C42 C46 Co2 70.4(2)
C45 C46 H46 126.5
C42 C46 H46 126.5
Co2 C46 H46 126.5
C8 C9 H9A 109.5
C8 C9 H9B 109.5
H9A C9 H9B 109.5
C8 C9 H9C 109.5
H9A C9 H9C 109.5
H9B C9 H9C 109.5
O3 C10 O4 125.1(3)
O3 C10 C3 125.6(3)
O4 C10 C3 109.2(3)
C12 C11 O4 106.8(3)
C12 C11 H11A 110.4
O4 C11 H11A 110.4
C12 C11 H11B 110.4
O4 C11 H11B 110.4
H11A C11 H11B 108.6
C11 C12 H12A 109.5
C11 C12 H12B 109.5
H12A C12 H12B 109.5
C11 C12 H12C 109.5
H12A C12 H12C 109.5
H12B C12 H12C 109.5
C14 C13 C18 117.5(3)
C14 C13 C5 122.3(3)
C18 C13 C5 120.2(3)
C13 C14 C15 120.9(3)
C13 C14 H14 119.5
C15 C14 H14 119.5
C16 C15 C14 119.7(3)
C16 C15 H15A 120.1
C14 C15 H15A 120.1
C17 C16 C15 120.1(3)
C17 C16 H16A 120.0
C15 C16 H16A 120.0
C16 C17 C18 120.5(4)
C16 C17 H17A 119.8
C18 C17 H17A 119.8
C17 C18 C13 121.2(3)
C17 C18 H18A 119.4
C13 C18 H18A 119.4
C23 C19 C20 107.7(4)
C23 C19 Co1 71.1(2)
C20 C19 Co1 71.6(2)
C23 C19 H19 126.1
C20 C19 H19 126.1
Co1 C19 H19 126.1
C19 C20 C21 108.0(4)
C19 C20 Co1 69.1(2)
C21 C20 Co1 71.4(2)
C19 C20 H20 126.0
C21 C20 H20 126.0
Co1 C20 H20 126.0
C20 C21 C22 107.4(4)
C20 C21 Co1 69.7(2)
C22 C21 Co1 70.2(2)
C20 C21 H21 126.3
C22 C21 H21 126.3
Co1 C21 H21 126.3
C23 C22 C21 108.0(4)
C23 C22 Co1 69.8(2)
C21 C22 Co1 70.7(2)
C23 C22 H22 126.0
C21 C22 H22 126.0
Co1 C22 H22 126.0
C22 C23 C19 108.9(4)
C22 C23 Co1 71.9(2)
C19 C23 Co1 69.5(2)
C22 C23 H23 125.5
C19 C23 H23 125.6
Co1 C23 H23 125.5
B14 C24 B15 63.3(2)
B14 C24 B16 114.6(2)
B15 C24 B16 62.77(19)
B14 C24 B13 64.05(19)
B15 C24 B13 116.3(2)
B16 C24 B13 113.4(2)
B14 C24 C25 111.0(2)
B15 C24 C25 110.4(2)
B16 C24 C25 59.94(16)
B13 C24 C25 60.76(16)
B14 C24 S3 124.9(2)
B15 C24 S3 119.8(2)
B16 C24 S3 112.63(19)
B13 C24 S3 118.66(18)
C25 C24 S3 116.39(18)
B17 C25 B18 63.34(19)
B17 C25 B16 62.82(19)
B18 C25 B16 113.8(2)
B17 C25 C24 108.1(2)
B18 C25 C24 107.9(2)
B16 C25 C24 58.65(16)
B17 C25 B13 114.3(2)
B18 C25 B13 62.97(18)
B16 C25 B13 110.5(2)
C24 C25 B13 58.70(16)
B17 C25 S4 125.3(2)
B18 C25 S4 119.8(2)
B16 C25 S4 121.64(19)
C24 C25 S4 119.28(18)
B13 C25 S4 112.89(18)
C27 C26 S3 113.2(2)
C27 C26 Co2 119.2(2)
S3 C26 Co2 71.11(11)
C27 C26 H26 115.3
S3 C26 H26 115.3
Co2 C26 H26 115.3

loop_
_geom_bond_atom_site_label_1
_geom_bond_atom_site_label_2
_geom_bond_distance
Co1 C5 1.956(3)
Co1 C3 1.961(3)
Co1 C19 2.034(3)
Co1 C23 2.055(3)
Co1 C20 2.066(3)
Co1 C22 2.081(3)
Co1 C21 2.087(3)
Co1 S2 2.1813(8)
Co2 C26 1.952(3)
Co2 C35 1.952(3)
Co2 C44 2.041(4)
Co2 C45 2.055(4)
Co2 C43 2.081(3)
Co2 C46 2.081(4)
Co2 C42 2.084(3)
Co2 S3 2.1732(8)
S1 C1 1.766(3)
S1 C6 1.793(3)
S2 C3 1.792(3)
S2 C2 1.796(3)
S3 C26 1.778(3)
S3 C24 1.801(3)
S4 C25 1.766(3)
S4 C30 1.801(3)
O1 C7 1.194(4)
O2 C7 1.282(4)
O2 C8 1.482(5)
O3 C10 1.213(3)
O4 C10 1.329(4)
O4 C11 1.477(4)
O5 C27 1.211(3)
O6 C27 1.327(3)
O6 C28 1.461(4)
O7 C31 1.179(4)
O8 C31 1.314(4)
O8 C32 1.456(5)
C1 B5 1.680(4)
C1 B4 1.682(4)
C1 B6 1.734(4)
C1 B3 1.749(4)
C1 C2 1.759(4)
C2 B8 1.688(4)
C2 B7 1.694(4)
C2 B6 1.706(4)
C2 B3 1.731(4)
C3 C10 1.495(4)
C3 H3 0.9800
C4 C5 1.343(4)
C4 B3 1.536(4)
C4 H4A 0.9300
C5 C13 1.491(4)
C6 C7 1.503(4)
C6 H6A 0.9700
C6 H6B 0.9700
C8 C9 1.288(6)
C8 H8A 0.9700
C8 H8B 0.9700
C27 C26 1.481(4)
C28 C29 1.481(5)
C28 H28A 0.9700
C28 H28B 0.9700
C29 H29A 0.9600
C29 H29B 0.9600
C29 H29C 0.9600
C30 C31 1.492(4)
C30 H30A 0.9700
C30 H30B 0.9700
C32 C33 1.411(6)
C32 H32A 0.9700
C32 H32B 0.9700
C33 H33A 0.9600
C33 H33B 0.9600
C33 H33C 0.9600
C34 C35 1.336(4)
C34 B13 1.540(4)
C34 H34 0.9300
C35 C36 1.500(3)
C36 C41 1.370(4)
C36 C37 1.388(4)
C37 C38 1.383(4)
C37 H37 0.9300
C38 C39 1.347(5)
C38 H38 0.9300
C39 C40 1.366(4)
C39 H39 0.9300
C40 C41 1.382(4)
C40 H40 0.9300
C41 H41 0.9300
C42 C43 1.381(5)
C42 C46 1.408(6)
C42 H42 0.9800
C43 C44 1.369(5)
C43 H43 0.9800
B3 B4 1.789(5)
B3 B9 1.797(5)
B3 B8 1.822(5)
B4 B10 1.759(5)
B4 B9 1.760(5)
B4 B5 1.769(5)
B4 H4 1.1000
B5 B10 1.772(5)
B5 B11 1.776(5)
B5 B6 1.790(5)
B5 H5 1.1000
B6 B11 1.764(5)
B6 B7 1.774(5)
B6 H6 1.1000
B7 B12 1.759(5)
B7 B11 1.759(5)
B7 B8 1.777(5)
B7 H7 1.1000
B8 B12 1.763(5)
B8 B9 1.772(5)
B8 H8 1.1000
B9 B10 1.764(5)
B9 B12 1.780(5)
B9 H9 1.1000
B10 B12 1.766(5)
B10 B11 1.794(5)
B10 H10 1.1000
B11 B12 1.773(5)
B11 H11 1.1000
B12 H12 1.1000
B13 C24 1.723(4)
B13 C25 1.759(4)
B13 B19 1.790(5)
B13 B18 1.805(5)
B13 B14 1.806(5)
B14 C24 1.683(4)
B14 B19 1.765(5)
B14 B15 1.771(5)
B14 B20 1.776(5)
B14 H14A 1.1000
B15 C24 1.694(4)
B15 B21 1.763(5)
B15 B20 1.766(5)
B15 B16 1.771(5)
B15 H15 1.1000
B16 C24 1.707(4)
B16 C25 1.730(4)
B16 B21 1.756(5)
B16 B17 1.777(5)
B16 H16 1.1000
B17 C25 1.678(4)
B17 B22 1.762(5)
B17 B21 1.764(5)
B17 B18 1.771(5)
B17 H17 1.1000
B18 C25 1.695(4)
B18 B19 1.759(5)
B18 B22 1.774(5)
B18 H18 1.1000
B19 B22 1.770(5)
B19 B20 1.787(5)
B19 H19A 1.1000
B20 B22 1.760(6)
B20 B21 1.781(5)
B20 H20A 1.1000
B21 B22 1.793(5)
B21 H21A 1.1000
B22 H22A 1.1000
C44 C45 1.375(5)
C44 H44 0.9800
C45 C46 1.377(5)
C45 H45 0.9800
C46 H46 0.9800
C9 H9A 0.9600
C9 H9B 0.9600
C9 H9C 0.9600
C11 C12 1.446(5)
C11 H11A 0.9700
C11 H11B 0.9700
C12 H12A 0.9600
C12 H12B 0.9600
C12 H12C 0.9600
C13 C14 1.368(4)
C13 C18 1.382(4)
C14 C15 1.390(4)
C14 H14 0.9300
C15 C16 1.373(5)
C15 H15A 0.9300
C16 C17 1.334(5)
C16 H16A 0.9300
C17 C18 1.381(4)
C17 H17A 0.9300
C18 H18A 0.9300
C19 C23 1.379(6)
C19 C20 1.380(5)
C19 H19 0.9800
C20 C21 1.381(5)
C20 H20 0.9800
C21 C22 1.395(5)
C21 H21 0.9800
C22 C23 1.356(5)
C22 H22 0.9800
C23 H23 0.9800
C24 C25 1.755(4)
C26 H26 0.9800
